data_1501838
loop_
_publ_author_name
'Xu, Jing'
'Guo, Yuanqiang'
'Xie, Chunfeng'
'Li, Yushan'
'Gao, Jie'
'Zhang, Tiejun'
'Hou, Wenbin'
'Fang, Lingzhi'
'Gui, Liping'

_publ_section_title
;
 Bioactive myrsinol diterpenoids from the roots of Euphorbia prolifera.
;
_journal_issue 10
_journal_name_full 'Journal of natural products'
_journal_page_first 2224
_journal_page_last 2230
_journal_paper_doi 10.1021/np200591h
_journal_volume 74
_journal_year 2011
_chemical_absolute_configuration ad
_chemical_formula_moiety 'C39 H56 O15'
_chemical_formula_sum 'C39 H56 O15'
_chemical_formula_weight 764.84
_chemical_name_systematic
; 
 ? 
;
_space_group_IT_number 19
_symmetry_cell_setting orthorhombic
_symmetry_space_group_name_Hall 'P 2ac 2ab'
_symmetry_space_group_name_H-M 'P 21 21 21'
_atom_sites_solution_hydrogens geom
_atom_sites_solution_primary direct
_atom_sites_solution_secondary difmap
_audit_creation_method SHELXL-97
_cell_angle_alpha 90.00
_cell_angle_beta 90.00
_cell_angle_gamma 90.00
_cell_formula_units_Z 4
_cell_length_a 10.2388(5)
_cell_length_b 12.9739(8)
_cell_length_c 30.5211(16)
_cell_measurement_reflns_used 5122
_cell_measurement_temperature 113(2)
_cell_measurement_theta_max 72.40
_cell_measurement_theta_min 27.60
_cell_volume 4054.3(4)
_computing_cell_refinement 'CrystalClear-SM Expert 2.0 r5'
_computing_data_collection 'CrystalClear-SM Expert 2.0 r5 (Rigaku, 2010)'
_computing_data_reduction 'CrystalClear-SM Expert 2.0 r5'
_computing_molecular_graphics 'CrystalStructure 4.0'
_computing_publication_material 'CrystalStructure 4.0 (Rigaku, 2009)'
_computing_structure_refinement 'SHELXL-97 (Sheldrick, 1997)'
_computing_structure_solution 'SHELXS-97 (Sheldrick, 1990)'
_diffrn_ambient_temperature 113(2)
_diffrn_detector_area_resol_mean 11.11
_diffrn_measured_fraction_theta_full 0.988
_diffrn_measured_fraction_theta_max 0.988
_diffrn_measurement_device_type 'Rigaku Saturn944 CCD'
_diffrn_measurement_method \w
_diffrn_radiation_monochromator multilayer
_diffrn_radiation_source 'fine-focus sealed tube'
_diffrn_radiation_type CuK\a
_diffrn_radiation_wavelength 1.54187
_diffrn_reflns_av_R_equivalents 0.0600
_diffrn_reflns_av_sigmaI/netI 0.0442
_diffrn_reflns_limit_h_max 11
_diffrn_reflns_limit_h_min -12
_diffrn_reflns_limit_k_max 14
_diffrn_reflns_limit_k_min -16
_diffrn_reflns_limit_l_max 37
_diffrn_reflns_limit_l_min -34
_diffrn_reflns_number 34134
_diffrn_reflns_theta_full 72.65
_diffrn_reflns_theta_max 72.65
_diffrn_reflns_theta_min 2.90
_diffrn_standards_decay_% 0
_diffrn_standards_interval_count 0
_diffrn_standards_interval_time 0
_diffrn_standards_number 0
_exptl_absorpt_coefficient_mu 0.799
_exptl_absorpt_correction_T_max 0.9243
_exptl_absorpt_correction_T_min 0.8827
_exptl_absorpt_correction_type multi-scan
_exptl_absorpt_process_details CrystalClear
_exptl_crystal_colour colorless
_exptl_crystal_density_diffrn 1.253
_exptl_crystal_density_method 'not measured'
_exptl_crystal_description prism
_exptl_crystal_F_000 1640
_exptl_crystal_size_max 0.16
_exptl_crystal_size_mid 0.14
_exptl_crystal_size_min 0.10
_refine_diff_density_max 0.369
_refine_diff_density_min -0.530
_refine_diff_density_rms 0.112
_refine_ls_abs_structure_details 'Flack H D (1983), Acta Cryst. A39, 876-881'
_refine_ls_abs_structure_Flack -0.01(11)
_refine_ls_extinction_coef 0.0113(4)
_refine_ls_extinction_expression Fc^*^=kFc[1+0.001xFc^2^\l^3^/sin(2\q)]^-1/4^
_refine_ls_extinction_method SHELXL
_refine_ls_goodness_of_fit_ref 1.113
_refine_ls_hydrogen_treatment constr
_refine_ls_matrix_type full
_refine_ls_number_parameters 501
_refine_ls_number_reflns 7899
_refine_ls_number_restraints 0
_refine_ls_restrained_S_all 1.113
_refine_ls_R_factor_all 0.0520
_refine_ls_R_factor_gt 0.0503
_refine_ls_shift/su_max 0.001
_refine_ls_shift/su_mean 0.000
_refine_ls_structure_factor_coef Fsqd
_refine_ls_weighting_details 'calc w=1/[\s^2^(Fo^2^)+(0.0757P)^2^+0.0000P] where P=(Fo^2^+2Fc^2^)/3'
_refine_ls_weighting_scheme calc
_refine_ls_wR_factor_gt 0.1106
_refine_ls_wR_factor_ref 0.1132
_reflns_number_gt 7519
_reflns_number_total 7899
_reflns_threshold_expression >2sigma(I)
_cod_data_source_file np200591h_si_002.cif
_cod_data_source_block shelxl
_cod_database_code 1501838

loop_
_symmetry_equiv_pos_as_xyz
'x, y, z'
'x+1/2, -y+1/2, -z'
'-x, y+1/2, -z+1/2'
'-x+1/2, -y, z+1/2'

loop_
_atom_site_label
_atom_site_type_symbol
_atom_site_fract_x
_atom_site_fract_y
_atom_site_fract_z
_atom_site_U_iso_or_equiv
_atom_site_adp_type
_atom_site_occupancy
_atom_site_symmetry_multiplicity
_atom_site_calc_flag
_atom_site_refinement_flags
O1 O 0.88600(11) 0.69144(9) 0.72254(4) 0.0299(3) Uani 1 1 d .
O2 O 0.81237(13) 0.74145(10) 0.78897(4) 0.0368(3) Uani 1 1 d .
O3 O 0.74958(12) 0.78369(9) 0.62109(4) 0.0332(3) Uani 1 1 d .
O4 O 0.93435(15) 0.86684(12) 0.60255(5) 0.0502(4) Uani 1 1 d .
O5 O 0.88190(11) 0.57220(9) 0.58520(4) 0.0318(3) Uani 1 1 d .
O6 O 0.81171(14) 0.68375(11) 0.53329(4) 0.0431(3) Uani 1 1 d .
O7 O 0.68110(12) 0.46916(10) 0.52638(4) 0.0360(3) Uani 1 1 d .
O8 O 0.85248(15) 0.45588(13) 0.48036(5) 0.0486(4) Uani 1 1 d .
O9 O 0.32137(11) 0.40572(9) 0.63049(4) 0.0327(3) Uani 1 1 d .
O10 O 0.11845(13) 0.42376(15) 0.60235(5) 0.0549(4) Uani 1 1 d .
O11 O 0.75824(11) 0.40198(9) 0.67825(4) 0.0300(3) Uani 1 1 d .
O12 O 0.64468(11) 0.52013(9) 0.74024(4) 0.0305(3) Uani 1 1 d .
O13 O 0.44850(14) 0.51062(14) 0.77346(5) 0.0497(4) Uani 1 1 d .
O14 O 0.53291(10) 0.64666(9) 0.64031(4) 0.0286(2) Uani 1 1 d .
O15 O 0.37423(12) 0.68562(10) 0.68912(4) 0.0376(3) Uani 1 1 d .
C1 C 0.64997(15) 0.71597(13) 0.70491(6) 0.0289(3) Uani 1 1 d .
H1A H 0.5875 0.7715 0.6975 0.035 Uiso 1 1 calc R
H1B H 0.6364 0.6962 0.7359 0.035 Uiso 1 1 calc R
C2 C 0.79115(16) 0.75310(13) 0.69783(6) 0.0293(3) Uani 1 1 d .
C3 C 0.81958(16) 0.71765(12) 0.65081(5) 0.0293(3) Uani 1 1 d .
H3 H 0.9153 0.7164 0.6444 0.035 Uiso 1 1 calc R
C4 C 0.75987(15) 0.61028(12) 0.64955(5) 0.0262(3) Uani 1 1 d .
H4 H 0.8171 0.5650 0.6679 0.031 Uiso 1 1 calc R
C5 C 0.75215(15) 0.56046(13) 0.60424(5) 0.0281(3) Uani 1 1 d .
H5 H 0.6864 0.5976 0.5858 0.034 Uiso 1 1 calc R
C6 C 0.72269(15) 0.44272(13) 0.60398(5) 0.0278(3) Uani 1 1 d .
C7 C 0.74442(17) 0.40058(13) 0.55787(6) 0.0322(4) Uani 1 1 d .
H7 H 0.8403 0.3988 0.5517 0.039 Uiso 1 1 calc R
C8 C 0.68902(19) 0.29558(15) 0.55110(6) 0.0389(4) Uani 1 1 d .
H8 H 0.7297 0.2508 0.5306 0.047 Uiso 1 1 calc R
C9 C 0.58470(19) 0.26249(14) 0.57273(6) 0.0372(4) Uani 1 1 d .
H9 H 0.5523 0.1959 0.5657 0.045 Uiso 1 1 calc R
C10 C 0.37201(17) 0.34738(14) 0.59237(6) 0.0346(4) Uani 1 1 d .
C11 C 0.51409(16) 0.32277(13) 0.60748(6) 0.0312(4) Uani 1 1 d .
H11 H 0.5056 0.2755 0.6332 0.037 Uiso 1 1 calc R
C12 C 0.58631(15) 0.42037(12) 0.62460(5) 0.0268(3) Uani 1 1 d .
H12 H 0.5291 0.4814 0.6191 0.032 Uiso 1 1 calc R
C13 C 0.61873(15) 0.41704(13) 0.67521(5) 0.0277(3) Uani 1 1 d .
C14 C 0.58387(15) 0.52120(13) 0.69740(5) 0.0271(3) Uani 1 1 d .
H14 H 0.4870 0.5243 0.7014 0.033 Uiso 1 1 calc R
C15 C 0.62858(15) 0.62125(13) 0.67447(5) 0.0269(3) Uani 1 1 d .
C16 C 0.81318(18) 0.86714(13) 0.70600(6) 0.0356(4) Uani 1 1 d .
H16A H 0.7856 0.8844 0.7359 0.043 Uiso 1 1 calc R
H16B H 0.7621 0.9075 0.6849 0.043 Uiso 1 1 calc R
H16C H 0.9061 0.8832 0.7025 0.043 Uiso 1 1 calc R
C17 C 0.81239(16) 0.38632(13) 0.63585(5) 0.0315(4) Uani 1 1 d .
H17A H 0.8157 0.3119 0.6288 0.038 Uiso 1 1 calc R
H17B H 0.9020 0.4147 0.6343 0.038 Uiso 1 1 calc R
C18 C 0.2929(2) 0.24815(17) 0.58773(8) 0.0480(5) Uani 1 1 d .
H18A H 0.2853 0.2147 0.6164 0.058 Uiso 1 1 calc R
H18B H 0.3372 0.2016 0.5672 0.058 Uiso 1 1 calc R
H18C H 0.2056 0.2645 0.5766 0.058 Uiso 1 1 calc R
C19 C 0.36847(19) 0.41384(18) 0.55161(6) 0.0429(4) Uani 1 1 d .
H19A H 0.2776 0.4294 0.5441 0.052 Uiso 1 1 calc R
H19B H 0.4098 0.3769 0.5273 0.052 Uiso 1 1 calc R
H19C H 0.4158 0.4782 0.5571 0.052 Uiso 1 1 calc R
C20 C 0.55587(17) 0.33054(13) 0.70181(6) 0.0325(4) Uani 1 1 d .
H20A H 0.5857 0.2638 0.6906 0.039 Uiso 1 1 calc R
H20B H 0.4606 0.3349 0.6992 0.039 Uiso 1 1 calc R
H20C H 0.5810 0.3374 0.7327 0.039 Uiso 1 1 calc R
C21 C 0.88963(16) 0.69507(13) 0.76659(6) 0.0303(3) Uani 1 1 d .
C22 C 1.00480(17) 0.63338(14) 0.78358(6) 0.0364(4) Uani 1 1 d .
H22 H 0.9976 0.5617 0.7718 0.044 Uiso 1 1 calc R
C23 C 1.0022(2) 0.62730(17) 0.83354(7) 0.0463(5) Uani 1 1 d .
H23A H 1.0050 0.6971 0.8458 0.056 Uiso 1 1 calc R
H23B H 1.0780 0.5881 0.8438 0.056 Uiso 1 1 calc R
H23C H 0.9218 0.5928 0.8430 0.056 Uiso 1 1 calc R
C24 C 1.13335(19) 0.67995(18) 0.76692(7) 0.0444(5) Uani 1 1 d .
H24A H 1.1318 0.6830 0.7348 0.053 Uiso 1 1 calc R
H24B H 1.2066 0.6369 0.7765 0.053 Uiso 1 1 calc R
H24C H 1.1437 0.7497 0.7788 0.053 Uiso 1 1 calc R
C25 C 0.8189(2) 0.85465(14) 0.59875(6) 0.0385(4) Uani 1 1 d .
C26 C 0.7314(3) 0.91321(19) 0.56796(9) 0.0590(6) Uani 1 1 d .
H26A H 0.7270 0.8754 0.5398 0.071 Uiso 1 1 calc R
H26B H 0.6422 0.9149 0.5804 0.071 Uiso 1 1 calc R
C27 C 0.7727(4) 1.0177(3) 0.55931(14) 0.0924(11) Uani 1 1 d .
H27A H 0.7614 1.0595 0.5858 0.111 Uiso 1 1 calc R
H27B H 0.7197 1.0467 0.5356 0.111 Uiso 1 1 calc R
H27C H 0.8649 1.0180 0.5507 0.111 Uiso 1 1 calc R
C28 C 0.89777(19) 0.63533(14) 0.55038(6) 0.0366(4) Uani 1 1 d .
C29 C 1.0378(2) 0.6357(2) 0.53610(7) 0.0544(6) Uani 1 1 d .
H29A H 1.0426 0.6511 0.5047 0.065 Uiso 1 1 calc R
H29B H 1.0765 0.5679 0.5417 0.065 Uiso 1 1 calc R
H29C H 1.0858 0.6884 0.5525 0.065 Uiso 1 1 calc R
C30 C 0.7454(2) 0.48833(15) 0.48869(6) 0.0389(4) Uani 1 1 d .
C31 C 0.6649(3) 0.5540(2) 0.45882(7) 0.0564(6) Uani 1 1 d .
H31A H 0.7221 0.6005 0.4424 0.068 Uiso 1 1 calc R
H31B H 0.6028 0.5945 0.4762 0.068 Uiso 1 1 calc R
H31C H 0.6168 0.5099 0.4383 0.068 Uiso 1 1 calc R
C32 C 0.19495(17) 0.43470(15) 0.63192(6) 0.0369(4) Uani 1 1 d .
C33 C 0.16151(19) 0.48346(16) 0.67491(7) 0.0407(4) Uani 1 1 d .
H33A H 0.1131 0.5475 0.6698 0.049 Uiso 1 1 calc R
H33B H 0.2420 0.4988 0.6910 0.049 Uiso 1 1 calc R
H33C H 0.1075 0.4360 0.6921 0.049 Uiso 1 1 calc R
C34 C 0.56527(18) 0.51465(14) 0.77575(6) 0.0354(4) Uani 1 1 d .
C35 C 0.6450(2) 0.51291(16) 0.81731(6) 0.0449(5) Uani 1 1 d .
H35 H 0.6881 0.5817 0.8203 0.054 Uiso 1 1 calc R
C36 C 0.5554(3) 0.4985(2) 0.85691(7) 0.0617(7) Uani 1 1 d .
H36A H 0.4862 0.5506 0.8562 0.074 Uiso 1 1 calc R
H36B H 0.6064 0.5062 0.8839 0.074 Uiso 1 1 calc R
H36C H 0.5164 0.4296 0.8560 0.074 Uiso 1 1 calc R
C37 C 0.7521(2) 0.43186(17) 0.81537(7) 0.0504(5) Uani 1 1 d .
H37A H 0.7129 0.3638 0.8107 0.061 Uiso 1 1 calc R
H37B H 0.8008 0.4319 0.8430 0.061 Uiso 1 1 calc R
H37C H 0.8116 0.4476 0.7911 0.061 Uiso 1 1 calc R
C38 C 0.41144(16) 0.67823(13) 0.65196(6) 0.0332(4) Uani 1 1 d .
C39 C 0.33260(19) 0.70109(17) 0.61179(7) 0.0439(5) Uani 1 1 d .
H39A H 0.3177 0.6372 0.5954 0.053 Uiso 1 1 calc R
H39B H 0.3801 0.7501 0.5933 0.053 Uiso 1 1 calc R
H39C H 0.2485 0.7309 0.6204 0.053 Uiso 1 1 calc R

loop_
_atom_site_aniso_label
_atom_site_aniso_U_11
_atom_site_aniso_U_22
_atom_site_aniso_U_33
_atom_site_aniso_U_23
_atom_site_aniso_U_13
_atom_site_aniso_U_12
O1 0.0269(5) 0.0302(6) 0.0327(6) 0.0011(5) -0.0034(4) 0.0008(5)
O2 0.0374(6) 0.0366(6) 0.0365(6) -0.0014(5) 0.0000(5) 0.0016(5)
O3 0.0331(6) 0.0305(6) 0.0361(6) 0.0078(5) -0.0020(5) -0.0008(5)
O4 0.0470(8) 0.0519(9) 0.0516(8) 0.0168(7) -0.0003(6) -0.0159(7)
O5 0.0261(6) 0.0367(6) 0.0327(6) 0.0016(5) 0.0063(4) 0.0001(5)
O6 0.0496(8) 0.0437(7) 0.0360(6) 0.0064(6) 0.0050(6) -0.0020(6)
O7 0.0367(6) 0.0392(7) 0.0320(6) 0.0012(5) 0.0011(5) 0.0025(5)
O8 0.0518(8) 0.0551(9) 0.0389(7) -0.0045(6) 0.0119(6) 0.0011(7)
O9 0.0247(5) 0.0358(6) 0.0375(6) -0.0058(5) 0.0009(4) 0.0006(5)
O10 0.0282(6) 0.0829(11) 0.0537(8) -0.0112(8) -0.0063(6) 0.0067(7)
O11 0.0240(5) 0.0324(6) 0.0336(6) 0.0031(5) 0.0002(4) 0.0041(5)
O12 0.0294(5) 0.0350(6) 0.0272(5) 0.0029(5) -0.0007(4) -0.0041(5)
O13 0.0380(7) 0.0704(10) 0.0406(7) 0.0003(7) 0.0104(6) -0.0071(7)
O14 0.0234(5) 0.0300(6) 0.0324(6) 0.0010(5) -0.0016(4) 0.0038(4)
O15 0.0298(6) 0.0393(7) 0.0437(7) -0.0022(6) 0.0047(5) 0.0055(5)
C1 0.0247(7) 0.0283(8) 0.0336(8) -0.0009(6) 0.0009(6) 0.0010(6)
C2 0.0260(7) 0.0278(8) 0.0340(8) 0.0018(6) -0.0020(6) 0.0002(6)
C3 0.0266(7) 0.0285(8) 0.0328(8) 0.0073(6) -0.0006(6) -0.0005(6)
C4 0.0231(7) 0.0260(7) 0.0293(7) 0.0025(6) 0.0018(6) 0.0018(6)
C5 0.0220(7) 0.0311(8) 0.0313(8) 0.0031(6) 0.0037(6) 0.0001(6)
C6 0.0241(7) 0.0286(8) 0.0308(8) 0.0011(6) 0.0022(6) 0.0022(6)
C7 0.0309(8) 0.0334(9) 0.0325(8) 0.0012(7) 0.0038(6) 0.0043(7)
C8 0.0407(9) 0.0356(9) 0.0406(10) -0.0076(8) 0.0065(8) 0.0046(8)
C9 0.0380(9) 0.0301(9) 0.0435(9) -0.0059(7) 0.0020(7) 0.0010(7)
C10 0.0291(8) 0.0372(9) 0.0376(9) -0.0068(7) -0.0008(7) -0.0001(7)
C11 0.0290(8) 0.0294(8) 0.0354(8) -0.0015(7) 0.0007(6) -0.0004(7)
C12 0.0240(7) 0.0266(8) 0.0297(7) -0.0009(6) 0.0015(6) 0.0012(6)
C13 0.0232(7) 0.0266(8) 0.0331(8) 0.0016(6) 0.0009(6) 0.0009(6)
C14 0.0235(7) 0.0290(8) 0.0288(7) 0.0015(6) -0.0009(6) 0.0002(6)
C15 0.0228(7) 0.0292(8) 0.0287(7) 0.0021(6) -0.0020(6) 0.0018(6)
C16 0.0360(9) 0.0299(9) 0.0408(9) 0.0003(7) -0.0004(7) -0.0023(7)
C17 0.0272(8) 0.0308(8) 0.0367(9) 0.0040(7) 0.0030(7) 0.0048(6)
C18 0.0370(9) 0.0454(11) 0.0615(12) -0.0163(10) -0.0022(9) -0.0061(9)
C19 0.0365(9) 0.0555(12) 0.0368(9) -0.0030(9) -0.0025(7) 0.0063(9)
C20 0.0335(8) 0.0278(8) 0.0361(9) 0.0045(7) 0.0017(7) -0.0030(7)
C21 0.0291(8) 0.0265(8) 0.0353(8) -0.0001(7) -0.0040(6) -0.0064(7)
C22 0.0348(9) 0.0320(9) 0.0424(9) -0.0021(7) -0.0090(7) -0.0002(7)
C23 0.0480(11) 0.0469(11) 0.0440(10) 0.0012(9) -0.0139(8) -0.0014(9)
C24 0.0292(8) 0.0517(11) 0.0524(11) -0.0112(9) -0.0033(8) -0.0007(8)
C25 0.0484(11) 0.0307(9) 0.0364(9) 0.0077(7) -0.0011(8) -0.0060(8)
C26 0.0679(15) 0.0493(12) 0.0598(13) 0.0218(11) -0.0154(11) -0.0029(11)
C27 0.088(2) 0.0652(18) 0.124(3) 0.0505(19) -0.021(2) -0.0037(16)
C28 0.0413(9) 0.0378(9) 0.0306(8) 0.0000(7) 0.0076(7) -0.0061(8)
C29 0.0406(11) 0.0763(16) 0.0464(11) 0.0058(11) 0.0124(9) -0.0143(11)
C30 0.0459(10) 0.0408(10) 0.0300(8) -0.0046(7) 0.0029(7) -0.0067(8)
C31 0.0639(14) 0.0685(15) 0.0369(10) 0.0109(10) -0.0043(9) -0.0028(12)
C32 0.0254(8) 0.0399(9) 0.0454(10) -0.0003(8) 0.0019(7) -0.0002(7)
C33 0.0327(9) 0.0413(10) 0.0481(10) -0.0018(8) 0.0069(7) 0.0018(8)
C34 0.0406(9) 0.0328(9) 0.0328(9) 0.0004(7) 0.0052(7) -0.0087(7)
C35 0.0615(12) 0.0440(11) 0.0292(9) 0.0032(8) -0.0047(8) -0.0203(9)
C36 0.0840(17) 0.0677(15) 0.0333(10) -0.0004(10) 0.0059(10) -0.0274(13)
C37 0.0610(12) 0.0450(11) 0.0452(11) 0.0109(9) -0.0184(10) -0.0159(10)
C38 0.0250(7) 0.0282(8) 0.0464(10) 0.0003(7) -0.0015(7) 0.0039(6)
C39 0.0356(9) 0.0460(11) 0.0501(11) -0.0030(9) -0.0117(8) 0.0100(8)

loop_
_atom_type_symbol
_atom_type_description
_atom_type_scat_dispersion_real
_atom_type_scat_dispersion_imag
_atom_type_scat_source
C C 0.0181 0.0091 'International Tables Vol C Tables 4.2.6.8 and 6.1.1.4'
H H 0.0000 0.0000 'International Tables Vol C Tables 4.2.6.8 and 6.1.1.4'
O O 0.0492 0.0322 'International Tables Vol C Tables 4.2.6.8 and 6.1.1.4'

loop_
_geom_angle_atom_site_label_1
_geom_angle_atom_site_label_2
_geom_angle_atom_site_label_3
_geom_angle
C21 O1 C2 120.84(13)
C25 O3 C3 117.61(13)
C28 O5 C5 119.10(14)
C30 O7 C7 117.19(14)
C32 O9 C10 120.26(13)
C17 O11 C13 110.25(12)
C34 O12 C14 117.65(13)
C38 O14 C15 119.56(13)
C2 C1 C15 107.19(13)
C2 C1 H1A 110.3
C15 C1 H1A 110.3
C2 C1 H1B 110.3
C15 C1 H1B 110.3
H1A C1 H1B 108.5
O1 C2 C16 110.42(13)
O1 C2 C3 101.05(12)
C16 C2 C3 114.68(14)
O1 C2 C1 112.28(13)
C16 C2 C1 114.95(14)
C3 C2 C1 102.45(13)
O3 C3 C4 109.21(13)
O3 C3 C2 108.45(13)
C4 C3 C2 102.81(13)
O3 C3 H3 112.0
C4 C3 H3 112.0
C2 C3 H3 112.0
C3 C4 C5 115.52(13)
C3 C4 C15 104.58(13)
C5 C4 C15 115.95(13)
C3 C4 H4 106.7
C5 C4 H4 106.7
C15 C4 H4 106.7
O5 C5 C4 105.63(13)
O5 C5 C6 106.08(12)
C4 C5 C6 115.44(13)
O5 C5 H5 109.8
C4 C5 H5 109.8
C6 C5 H5 109.8
C17 C6 C7 109.18(13)
C17 C6 C5 110.54(14)
C7 C6 C5 109.14(13)
C17 C6 C12 101.12(13)
C7 C6 C12 115.86(14)
C5 C6 C12 110.74(13)
O7 C7 C8 107.25(14)
O7 C7 C6 108.88(13)
C8 C7 C6 113.57(14)
O7 C7 H7 109.0
C8 C7 H7 109.0
C6 C7 H7 109.0
C9 C8 C7 122.22(17)
C9 C8 H8 118.9
C7 C8 H8 118.9
C8 C9 C11 124.74(17)
C8 C9 H9 117.6
C11 C9 H9 117.6
O9 C10 C19 110.23(14)
O9 C10 C18 108.54(15)
C19 C10 C18 113.02(17)
O9 C10 C11 101.48(13)
C19 C10 C11 112.46(15)
C18 C10 C11 110.45(15)
C9 C11 C12 115.57(14)
C9 C11 C10 110.29(14)
C12 C11 C10 112.08(14)
C9 C11 H11 106.1
C12 C11 H11 106.1
C10 C11 H11 106.1
C11 C12 C6 116.20(13)
C11 C12 C13 113.93(13)
C6 C12 C13 102.21(12)
C11 C12 H12 108.0
C6 C12 H12 108.0
C13 C12 H12 108.0
O11 C13 C20 106.44(13)
O11 C13 C14 108.47(13)
C20 C13 C14 108.09(13)
O11 C13 C12 105.92(12)
C20 C13 C12 116.81(14)
C14 C13 C12 110.75(13)
O12 C14 C15 106.85(12)
O12 C14 C13 106.66(12)
C15 C14 C13 117.74(13)
O12 C14 H14 108.4
C15 C14 H14 108.4
C13 C14 H14 108.4
O14 C15 C14 108.23(12)
O14 C15 C4 104.52(12)
C14 C15 C4 113.71(13)
O14 C15 C1 109.92(13)
C14 C15 C1 115.77(13)
C4 C15 C1 104.08(13)
C2 C16 H16A 109.5
C2 C16 H16B 109.5
H16A C16 H16B 109.5
C2 C16 H16C 109.5
H16A C16 H16C 109.5
H16B C16 H16C 109.5
O11 C17 C6 106.08(13)
O11 C17 H17A 110.5
C6 C17 H17A 110.5
O11 C17 H17B 110.5
C6 C17 H17B 110.5
H17A C17 H17B 108.7
C10 C18 H18A 109.5
C10 C18 H18B 109.5
H18A C18 H18B 109.5
C10 C18 H18C 109.5
H18A C18 H18C 109.5
H18B C18 H18C 109.5
C10 C19 H19A 109.5
C10 C19 H19B 109.5
H19A C19 H19B 109.5
C10 C19 H19C 109.5
H19A C19 H19C 109.5
H19B C19 H19C 109.5
C13 C20 H20A 109.5
C13 C20 H20B 109.5
H20A C20 H20B 109.5
C13 C20 H20C 109.5
H20A C20 H20C 109.5
H20B C20 H20C 109.5
O2 C21 O1 124.41(15)
O2 C21 C22 125.43(16)
O1 C21 C22 110.16(15)
C21 C22 C23 110.79(16)
C21 C22 C24 110.23(16)
C23 C22 C24 111.48(16)
C21 C22 H22 108.1
C23 C22 H22 108.1
C24 C22 H22 108.1
C22 C23 H23A 109.5
C22 C23 H23B 109.5
H23A C23 H23B 109.5
C22 C23 H23C 109.5
H23A C23 H23C 109.5
H23B C23 H23C 109.5
C22 C24 H24A 109.5
C22 C24 H24B 109.5
H24A C24 H24B 109.5
C22 C24 H24C 109.5
H24A C24 H24C 109.5
H24B C24 H24C 109.5
O4 C25 O3 124.09(17)
O4 C25 C26 125.53(19)
O3 C25 C26 110.36(18)
C27 C26 C25 114.5(2)
C27 C26 H26A 108.6
C25 C26 H26A 108.6
C27 C26 H26B 108.6
C25 C26 H26B 108.6
H26A C26 H26B 107.6
C26 C27 H27A 109.5
C26 C27 H27B 109.5
H27A C27 H27B 109.5
C26 C27 H27C 109.5
H27A C27 H27C 109.5
H27B C27 H27C 109.5
O6 C28 O5 124.76(17)
O6 C28 C29 125.00(18)
O5 C28 C29 110.24(18)
C28 C29 H29A 109.5
C28 C29 H29B 109.5
H29A C29 H29B 109.5
C28 C29 H29C 109.5
H29A C29 H29C 109.5
H29B C29 H29C 109.5
O8 C30 O7 124.13(18)
O8 C30 C31 125.00(19)
O7 C30 C31 110.87(18)
C30 C31 H31A 109.5
C30 C31 H31B 109.5
H31A C31 H31B 109.5
C30 C31 H31C 109.5
H31A C31 H31C 109.5
H31B C31 H31C 109.5
O10 C32 O9 124.58(17)
O10 C32 C33 123.95(17)
O9 C32 C33 111.47(15)
C32 C33 H33A 109.5
C32 C33 H33B 109.5
H33A C33 H33B 109.5
C32 C33 H33C 109.5
H33A C33 H33C 109.5
H33B C33 H33C 109.5
O13 C34 O12 123.60(17)
O13 C34 C35 126.00(17)
O12 C34 C35 110.39(16)
C34 C35 C37 111.59(17)
C34 C35 C36 110.04(19)
C37 C35 C36 112.3(2)
C34 C35 H35 107.6
C37 C35 H35 107.6
C36 C35 H35 107.6
C35 C36 H36A 109.5
C35 C36 H36B 109.5
H36A C36 H36B 109.5
C35 C36 H36C 109.5
H36A C36 H36C 109.5
H36B C36 H36C 109.5
C35 C37 H37A 109.5
C35 C37 H37B 109.5
H37A C37 H37B 109.5
C35 C37 H37C 109.5
H37A C37 H37C 109.5
H37B C37 H37C 109.5
O15 C38 O14 124.23(16)
O15 C38 C39 125.93(16)
O14 C38 C39 109.84(16)
C38 C39 H39A 109.5
C38 C39 H39B 109.5
H39A C39 H39B 109.5
C38 C39 H39C 109.5
H39A C39 H39C 109.5
H39B C39 H39C 109.5

loop_
_geom_bond_atom_site_label_1
_geom_bond_atom_site_label_2
_geom_bond_distance
O1 C21 1.346(2)
O1 C2 1.467(2)
O2 C21 1.206(2)
O3 C25 1.348(2)
O3 C3 1.439(2)
O4 C25 1.198(3)
O5 C28 1.351(2)
O5 C5 1.4580(18)
O6 C28 1.201(2)
O7 C30 1.349(2)
O7 C7 1.461(2)
O8 C30 1.202(3)
O9 C32 1.349(2)
O9 C10 1.482(2)
O10 C32 1.203(2)
O11 C17 1.423(2)
O11 C13 1.4447(18)
O12 C34 1.357(2)
O12 C14 1.4482(19)
O13 C34 1.199(2)
O14 C38 1.357(2)
O14 C15 1.4680(18)
O15 C38 1.201(2)
C1 C2 1.539(2)
C1 C15 1.556(2)
C1 H1A 0.9900
C1 H1B 0.9900
C2 C16 1.517(2)
C2 C3 1.535(2)
C3 C4 1.522(2)
C3 H3 1.0000
C4 C5 1.528(2)
C4 C15 1.551(2)
C4 H4 1.0000
C5 C6 1.557(2)
C5 H5 1.0000
C6 C17 1.525(2)
C6 C7 1.526(2)
C6 C12 1.559(2)
C7 C8 1.490(3)
C7 H7 1.0000
C8 C9 1.327(3)
C8 H8 0.9500
C9 C11 1.503(2)
C9 H9 0.9500
C10 C19 1.514(3)
C10 C18 1.527(3)
C10 C11 1.559(2)
C11 C12 1.557(2)
C11 H11 1.0000
C12 C13 1.581(2)
C12 H12 1.0000
C13 C20 1.527(2)
C13 C14 1.553(2)
C14 C15 1.544(2)
C14 H14 1.0000
C16 H16A 0.9800
C16 H16B 0.9800
C16 H16C 0.9800
C17 H17A 0.9900
C17 H17B 0.9900
C18 H18A 0.9800
C18 H18B 0.9800
C18 H18C 0.9800
C19 H19A 0.9800
C19 H19B 0.9800
C19 H19C 0.9800
C20 H20A 0.9800
C20 H20B 0.9800
C20 H20C 0.9800
C21 C22 1.517(2)
C22 C23 1.527(3)
C22 C24 1.535(3)
C22 H22 1.0000
C23 H23A 0.9800
C23 H23B 0.9800
C23 H23C 0.9800
C24 H24A 0.9800
C24 H24B 0.9800
C24 H24C 0.9800
C25 C26 1.504(3)
C26 C27 1.445(4)
C26 H26A 0.9900
C26 H26B 0.9900
C27 H27A 0.9800
C27 H27B 0.9800
C27 H27C 0.9800
C28 C29 1.498(3)
C29 H29A 0.9800
C29 H29B 0.9800
C29 H29C 0.9800
C30 C31 1.495(3)
C31 H31A 0.9800
C31 H31B 0.9800
C31 H31C 0.9800
C32 C33 1.496(3)
C33 H33A 0.9800
C33 H33B 0.9800
C33 H33C 0.9800
C34 C35 1.508(3)
C35 C37 1.521(3)
C35 C36 1.528(3)
C35 H35 1.0000
C36 H36A 0.9800
C36 H36B 0.9800
C36 H36C 0.9800
C37 H37A 0.9800
C37 H37B 0.9800
C37 H37C 0.9800
C38 C39 1.497(3)
C39 H39A 0.9800
C39 H39B 0.9800
C39 H39C 0.9800

loop_
_geom_torsion_atom_site_label_1
_geom_torsion_atom_site_label_2
_geom_torsion_atom_site_label_3
_geom_torsion_atom_site_label_4
_geom_torsion
C21 O1 C2 C16 61.72(19)
C21 O1 C2 C3 -176.50(13)
C21 O1 C2 C1 -68.00(18)
C15 C1 C2 O1 -80.72(17)
C15 C1 C2 C16 151.95(14)
C15 C1 C2 C3 26.89(16)
C25 O3 C3 C4 -143.38(15)
C25 O3 C3 C2 105.29(16)
O1 C2 C3 O3 -170.36(12)
C16 C2 C3 O3 -51.61(18)
C1 C2 C3 O3 73.62(15)
O1 C2 C3 C4 74.07(14)
C16 C2 C3 C4 -167.18(14)
C1 C2 C3 C4 -41.95(15)
O3 C3 C4 C5 55.24(17)
C2 C3 C4 C5 170.26(13)
O3 C3 C4 C15 -73.46(15)
C2 C3 C4 C15 41.56(15)
C28 O5 C5 C4 -112.19(15)
C28 O5 C5 C6 124.80(15)
C3 C4 C5 O5 49.22(17)
C15 C4 C5 O5 172.08(13)
C3 C4 C5 C6 166.07(13)
C15 C4 C5 C6 -71.07(17)
O5 C5 C6 C17 67.69(16)
C4 C5 C6 C17 -48.90(17)
O5 C5 C6 C7 -52.40(16)
C4 C5 C6 C7 -168.99(13)
O5 C5 C6 C12 178.92(12)
C4 C5 C6 C12 62.33(18)
C30 O7 C7 C8 -96.80(17)
C30 O7 C7 C6 139.92(15)
C17 C6 C7 O7 -167.53(13)
C5 C6 C7 O7 -46.61(17)
C12 C6 C7 O7 79.18(17)
C17 C6 C7 C8 73.05(18)
C5 C6 C7 C8 -166.02(14)
C12 C6 C7 C8 -40.2(2)
O7 C7 C8 C9 -90.6(2)
C6 C7 C8 C9 29.7(3)
C7 C8 C9 C11 -2.9(3)
C32 O9 C10 C19 66.0(2)
C32 O9 C10 C18 -58.2(2)
C32 O9 C10 C11 -174.62(14)
C8 C9 C11 C12 -12.2(3)
C8 C9 C11 C10 116.2(2)
O9 C10 C11 C9 -179.95(14)
C19 C10 C11 C9 -62.2(2)
C18 C10 C11 C9 65.09(19)
O9 C10 C11 C12 -49.68(17)
C19 C10 C11 C12 68.08(19)
C18 C10 C11 C12 -164.64(16)
C9 C11 C12 C6 -0.5(2)
C10 C11 C12 C6 -128.05(15)
C9 C11 C12 C13 -118.97(16)
C10 C11 C12 C13 113.52(15)
C17 C6 C12 C11 -91.61(16)
C7 C6 C12 C11 26.3(2)
C5 C6 C12 C11 151.22(14)
C17 C6 C12 C13 33.06(15)
C7 C6 C12 C13 150.92(14)
C5 C6 C12 C13 -84.11(15)
C17 O11 C13 C20 119.64(14)
C17 O11 C13 C14 -124.26(14)
C17 O11 C13 C12 -5.34(17)
C11 C12 C13 O11 107.89(14)
C6 C12 C13 O11 -18.28(16)
C11 C12 C13 C20 -10.40(19)
C6 C12 C13 C20 -136.56(14)
C11 C12 C13 C14 -134.70(14)
C6 C12 C13 C14 99.14(14)
C34 O12 C14 C15 122.01(15)
C34 O12 C14 C13 -111.25(15)
O11 C13 C14 O12 -50.72(16)
C20 C13 C14 O12 64.31(15)
C12 C13 C14 O12 -166.55(12)
O11 C13 C14 C15 69.23(17)
C20 C13 C14 C15 -175.74(14)
C12 C13 C14 C15 -46.60(17)
C38 O14 C15 C14 69.36(17)
C38 O14 C15 C4 -169.13(13)
C38 O14 C15 C1 -57.96(18)
O12 C14 C15 O14 -157.44(12)
C13 C14 C15 O14 82.71(16)
O12 C14 C15 C4 86.90(15)
C13 C14 C15 C4 -32.95(18)
O12 C14 C15 C1 -33.57(17)
C13 C14 C15 C1 -153.42(13)
C3 C4 C15 O14 91.06(14)
C5 C4 C15 O14 -37.38(17)
C3 C4 C15 C14 -151.12(13)
C5 C4 C15 C14 80.45(16)
C3 C4 C15 C1 -24.26(15)
C5 C4 C15 C1 -152.70(13)
C2 C1 C15 O14 -113.36(14)
C2 C1 C15 C14 123.65(14)
C2 C1 C15 C4 -1.90(16)
C13 O11 C17 C6 27.80(17)
C7 C6 C17 O11 -160.59(13)
C5 C6 C17 O11 79.34(16)
C12 C6 C17 O11 -37.98(16)
C2 O1 C21 O2 5.5(2)
C2 O1 C21 C22 -174.09(13)
O2 C21 C22 C23 6.4(2)
O1 C21 C22 C23 -174.05(15)
O2 C21 C22 C24 -117.5(2)
O1 C21 C22 C24 62.08(18)
C3 O3 C25 O4 -1.0(3)
C3 O3 C25 C26 177.48(17)
O4 C25 C26 C27 -30.9(4)
O3 C25 C26 C27 150.6(3)
C5 O5 C28 O6 -0.1(3)
C5 O5 C28 C29 -179.85(16)
C7 O7 C30 O8 -3.0(3)
C7 O7 C30 C31 176.39(16)
C10 O9 C32 O10 -6.1(3)
C10 O9 C32 C33 174.51(15)
C14 O12 C34 O13 0.1(3)
C14 O12 C34 C35 179.25(15)
O13 C34 C35 C37 128.7(2)
O12 C34 C35 C37 -50.4(2)
O13 C34 C35 C36 3.4(3)
O12 C34 C35 C36 -175.74(18)
C15 O14 C38 O15 -1.3(2)
C15 O14 C38 C42 179.11(15)

loop_
_cod_related_entry_id
_cod_related_entry_code
_cod_related_entry_database
1 28429440 ChemSpider
